data_4328890
loop_
_publ_author_name
'Joseph Jankolovits'
'Choong-Sun Lim'
'Gellert Mezei'
'Jeff W. Kampf'
'Vincent L. Pecoraro'

_publ_contact_author vlpec@umich.edu
_publ_section_title
;
 Influencing the Size and Anion Selectivity of Dimeric
 Ln3+[15-Metallacrown-5] Compartments through Systematic Variation of the
 Host Side Chains and Central Metal
;
_journal_name_full 'Inorganic Chemistry'
_journal_page_first 4527
_journal_page_last 4538
_journal_paper_doi 10.1021/ic202347j
_journal_volume 51
_journal_year 2012
_chemical_absolute_configuration ad
_chemical_formula_moiety
;
 [LaCu5(C45H50N10O10)]2(C6H4NO2)4(NO3)2(H2O)14(CH4O)
;
_chemical_formula_sum 'C115 H148 Cu10 La2 N26 O49'
_chemical_formula_weight 3591.81
_chemical_name_systematic
; 
 La[15-MC Cu(II), L-phenylalanineHA-5](isonicotinate)
;
_space_group_IT_number 1
_symmetry_cell_setting triclinic
_symmetry_space_group_name_Hall 'P 1'
_symmetry_space_group_name_H-M 'P 1'
_atom_sites_solution_hydrogens geom
_atom_sites_solution_primary direct
_atom_sites_solution_secondary difmap
_audit_creation_method SHELXL-97
_cell_angle_alpha 74.492(4)
_cell_angle_beta 67.296(7)
_cell_angle_gamma 71.961(5)
_cell_formula_units_Z 1
_cell_length_a 15.082(5)
_cell_length_b 15.242(5)
_cell_length_c 17.234(8)
_cell_measurement_reflns_used 9863
_cell_measurement_temperature 85(2)
_cell_measurement_theta_max 29.463
_cell_measurement_theta_min 2.295
_cell_volume 3425(2)
_computing_cell_refinement CELL_NOW
_computing_data_collection 'Bruker SMART-APEX'
_computing_data_reduction 'Bruker SAINT'
_computing_molecular_graphics 'Bruker SHELXTL'
_computing_publication_material 'Bruker SHELXTL'
_computing_structure_refinement 'Bruker SHELXTL'
_computing_structure_solution 'Bruker SHELXTL'
_diffrn_ambient_temperature 85(2)
_diffrn_measured_fraction_theta_full 0.983
_diffrn_measured_fraction_theta_max 0.983
_diffrn_measurement_device_type 'CCD area detector'
_diffrn_measurement_method 'phi and omega scans'
_diffrn_radiation_monochromator graphite
_diffrn_radiation_source 'fine-focus sealed tube'
_diffrn_radiation_type MoK\a
_diffrn_radiation_wavelength 0.71073
_diffrn_reflns_av_R_equivalents 0.0000
_diffrn_reflns_av_sigmaI/netI 0.0486
_diffrn_reflns_limit_h_max 20
_diffrn_reflns_limit_h_min -20
_diffrn_reflns_limit_k_max 21
_diffrn_reflns_limit_k_min -21
_diffrn_reflns_limit_l_max 23
_diffrn_reflns_limit_l_min -23
_diffrn_reflns_number 37707
_diffrn_reflns_theta_full 29.71
_diffrn_reflns_theta_max 29.71
_diffrn_reflns_theta_min 1.63
_exptl_absorpt_coefficient_mu 2.222
_exptl_absorpt_correction_T_max 0.8251
_exptl_absorpt_correction_T_min 0.6065
_exptl_absorpt_correction_type multi-scan
_exptl_absorpt_process_details
;
  Sheldrick, G.M. TWINABS, v. 2008/2.  Program for empirical 
 Absorption Correction of Area Detector Data, University of 
 Gottingen: Gottingen, Germany, 2008.  
;
_exptl_crystal_colour plate
_exptl_crystal_density_diffrn 1.741
_exptl_crystal_description blue
_exptl_crystal_F_000 1816
_exptl_crystal_size_max 0.25
_exptl_crystal_size_mid 0.17
_exptl_crystal_size_min 0.09
_refine_diff_density_max 2.389
_refine_diff_density_min -1.878
_refine_diff_density_rms 0.148
_refine_ls_abs_structure_details 'Flack H D (1983), Acta Cryst. A39, 876-881'
_refine_ls_abs_structure_Flack 0.010(10)
_refine_ls_extinction_method none
_refine_ls_goodness_of_fit_ref 0.738
_refine_ls_hydrogen_treatment constr
_refine_ls_matrix_type full
_refine_ls_number_parameters 1829
_refine_ls_number_reflns 37707
_refine_ls_number_restraints 4
_refine_ls_restrained_S_all 0.738
_refine_ls_R_factor_all 0.0640
_refine_ls_R_factor_gt 0.0571
_refine_ls_shift/su_max 0.001
_refine_ls_shift/su_mean 0.000
_refine_ls_structure_factor_coef Fsqd
_refine_ls_weighting_details 'calc w=1/[\s^2^(Fo^2^)+(0.1952P)^2^+20.1674P] where P=(Fo^2^+2Fc^2^)/3'
_refine_ls_weighting_scheme calc
_refine_ls_wR_factor_gt 0.1758
_refine_ls_wR_factor_ref 0.1839
_reflns_number_gt 34495
_reflns_number_total 37707
_reflns_threshold_expression >2sigma(I)
_cod_data_source_file ic202347j_si_002_5.cif
_cod_data_source_block La3+[15-MCCu(II),pheHA-5](isonicotinate)
_cod_database_code 4328890

loop_
_symmetry_equiv_pos_as_xyz
'x, y, z'

loop_
_atom_site_label
_atom_site_type_symbol
_atom_site_fract_x
_atom_site_fract_y
_atom_site_fract_z
_atom_site_U_iso_or_equiv
_atom_site_adp_type
_atom_site_occupancy
_atom_site_symmetry_multiplicity
_atom_site_calc_flag
_atom_site_refinement_flags
La1 La 0.89962(2) 0.35154(2) 1.85015(2) 0.01475(7) Uani 1 1 d .
La2 La 1.27036(2) 0.40306(2) 1.24681(2) 0.01569(7) Uani 1 1 d .
Cu1 Cu 1.11582(6) 0.12405(5) 1.82544(5) 0.01593(14) Uani 1 1 d .
Cu2 Cu 0.78044(6) 0.13882(5) 1.92049(5) 0.01738(15) Uani 1 1 d .
Cu3 Cu 0.60929(6) 0.44432(6) 1.92136(6) 0.02062(16) Uani 1 1 d .
Cu4 Cu 0.83712(6) 0.61847(6) 1.85603(5) 0.01841(15) Uani 1 1 d .
Cu5 Cu 1.13867(5) 0.41579(5) 1.83629(5) 0.01487(14) Uani 1 1 d .
Cu6 Cu 0.99433(6) 0.44978(5) 1.25427(5) 0.01675(14) Uani 1 1 d .
Cu7 Cu 1.22537(6) 0.17130(5) 1.23405(5) 0.01611(14) Uani 1 1 d .
Cu8 Cu 1.52449(6) 0.23714(6) 1.16337(5) 0.01733(15) Uani 1 1 d .
Cu9 Cu 1.47583(7) 0.54659(6) 1.16863(6) 0.02258(17) Uani 1 1 d .
Cu10 Cu 1.14601(6) 0.67880(6) 1.23115(6) 0.02041(16) Uani 1 1 d .
O1 O 1.0700(4) 0.0084(4) 1.8513(3) 0.0216(9) Uani 1 1 d .
O2 O 0.9763(4) 0.1840(3) 1.8516(3) 0.0181(8) Uani 1 1 d .
O3 O 0.6353(4) 0.1679(4) 1.9534(3) 0.0220(9) Uani 1 1 d .
O4 O 0.7613(4) 0.2706(3) 1.9076(3) 0.0206(9) Uani 1 1 d .
O5 O 0.5654(4) 0.5776(4) 1.9104(5) 0.0359(14) Uani 1 1 d .
O6 O 0.7376(4) 0.4660(4) 1.8903(4) 0.0260(11) Uani 1 1 d .
O7 O 0.9470(3) 0.6676(4) 1.8461(3) 0.0199(9) Uani 1 1 d .
O8 O 0.9288(3) 0.4994(3) 1.8605(3) 0.0184(9) Uani 1 1 d .
O9 O 1.2492(3) 0.3108(3) 1.8382(3) 0.0171(8) Uani 1 1 d .
O10 O 1.0800(3) 0.3280(3) 1.8222(3) 0.0163(8) Uani 1 1 d .
O11 O 0.9541(4) 0.3391(3) 1.2585(3) 0.0198(9) Uani 1 1 d .
O12 O 1.1206(3) 0.3654(3) 1.2506(3) 0.0176(8) Uani 1 1 d .
O13 O 1.3466(4) 0.0720(3) 1.1959(3) 0.0202(9) Uani 1 1 d .
O14 O 1.3171(3) 0.2522(3) 1.1882(3) 0.0184(9) Uani 1 1 d .
O15 O 1.6391(4) 0.2873(4) 1.1368(3) 0.0216(9) Uani 1 1 d .
O16 O 1.4530(4) 0.3660(3) 1.1592(3) 0.0190(9) Uani 1 1 d .
O17 O 1.4294(4) 0.6762(4) 1.1822(4) 0.0309(12) Uani 1 1 d .
O18 O 1.3393(4) 0.5490(4) 1.2011(4) 0.0266(11) Uani 1 1 d .
O19 O 1.0131(4) 0.7157(3) 1.2242(3) 0.0214(9) Uani 1 1 d .
O20 O 1.1356(4) 0.5544(4) 1.2393(3) 0.0217(9) Uani 1 1 d .
N1 N 0.8092(4) 0.0002(4) 1.9377(4) 0.0227(11) Uani 1 1 d .
H1A H 0.7894 -0.0228 1.9953 0.027 Uiso 1 1 calc R
H1B H 0.7732 -0.0170 1.9141 0.027 Uiso 1 1 calc R
N2 N 0.9220(5) 0.1174(4) 1.8745(4) 0.0206(11) Uani 1 1 d .
N3 N 0.4818(4) 0.4072(4) 1.9638(4) 0.0194(10) Uani 1 1 d .
H3A H 0.4489 0.4175 2.0191 0.023 Uiso 1 1 calc R
H3B H 0.4435 0.4443 1.9313 0.023 Uiso 1 1 calc R
N4 N 0.6627(4) 0.3137(4) 1.9258(4) 0.0188(10) Uani 1 1 d .
N5 N 0.7311(4) 0.7360(4) 1.8488(4) 0.0240(12) Uani 1 1 d .
H5A H 0.7299 0.7744 1.8825 0.029 Uiso 1 1 calc R
H5B H 0.7461 0.7673 1.7934 0.029 Uiso 1 1 calc R
N6 N 0.7315(5) 0.5610(4) 1.8770(5) 0.0266(13) Uani 1 1 d .
N7 N 1.1986(4) 0.5244(4) 1.8176(4) 0.0170(10) Uani 1 1 d .
H7A H 1.2291 0.5135 1.8574 0.020 Uiso 1 1 calc R
H7B H 1.2460 0.5285 1.7644 0.020 Uiso 1 1 calc R
N8 N 1.0211(4) 0.5128(4) 1.8453(3) 0.0160(10) Uani 1 1 d .
N9 N 1.2564(4) 0.0712(4) 1.8304(4) 0.0197(10) Uani 1 1 d .
H9A H 1.2568 0.0199 1.8731 0.024 Uiso 1 1 calc R
H9B H 1.2976 0.0517 1.7796 0.024 Uiso 1 1 calc R
N10 N 1.1450(4) 0.2383(4) 1.8259(3) 0.0167(10) Uani 1 1 d .
N11 N 1.1185(4) 0.1047(4) 1.2530(4) 0.0191(10) Uani 1 1 d .
H11A H 1.1370 0.0729 1.2087 0.023 Uiso 1 1 calc R
H11B H 1.1121 0.0618 1.3027 0.023 Uiso 1 1 calc R
N12 N 1.1139(4) 0.2764(4) 1.2525(4) 0.0170(10) Uani 1 1 d .
N13 N 1.5888(5) 0.1021(4) 1.1648(4) 0.0242(12) Uani 1 1 d .
H13A H 1.6489 0.0953 1.1218 0.029 Uiso 1 1 calc R
H13B H 1.6001 0.0767 1.2159 0.029 Uiso 1 1 calc R
N14 N 1.4121(4) 0.1950(4) 1.1755(4) 0.0190(10) Uani 1 1 d .
N15 N 1.6190(5) 0.5248(5) 1.1570(5) 0.0300(14) Uani 1 1 d .
H15A H 1.6452 0.5718 1.1170 0.036 Uiso 1 1 calc R
H15B H 1.6230 0.5271 1.2083 0.036 Uiso 1 1 calc R
N16 N 1.5158(5) 0.4193(5) 1.1532(4) 0.0233(12) Uani 1 1 d .
N17 N 1.1683(5) 0.8032(5) 1.2337(4) 0.0245(12) Uani 1 1 d .
H17A H 1.1413 0.8501 1.1972 0.029 Uiso 1 1 calc R
H17B H 1.1370 0.8174 1.2879 0.029 Uiso 1 1 calc R
N18 N 1.2827(5) 0.6372(4) 1.2154(4) 0.0238(12) Uani 1 1 d .
N19 N 0.8797(5) 0.5499(4) 1.2277(4) 0.0219(11) Uani 1 1 d .
H19A H 0.8797 0.5475 1.1750 0.026 Uiso 1 1 calc R
H19B H 0.8211 0.5384 1.2676 0.026 Uiso 1 1 calc R
N20 N 1.0459(4) 0.5578(4) 1.2334(3) 0.0174(10) Uani 1 1 d .
C1 C 0.9744(5) 0.0313(5) 1.8726(4) 0.0204(12) Uani 1 1 d .
C2 C 0.9161(6) -0.0426(5) 1.8988(5) 0.0225(13) Uani 1 1 d .
H2 H 0.9376 -0.0910 1.9442 0.027 Uiso 1 1 calc R
C3 C 0.9361(6) -0.0927(5) 1.8246(5) 0.0263(14) Uani 1 1 d .
H3C H 1.0079 -0.1204 1.8023 0.032 Uiso 1 1 calc R
H3D H 0.9017 -0.1445 1.8471 0.032 Uiso 1 1 calc R
C4 C 0.9032(6) -0.0294(5) 1.7517(5) 0.0270(14) Uani 1 1 d .
C5 C 0.9661(7) 0.0205(7) 1.6861(6) 0.0363(18) Uani 1 1 d .
H5 H 1.0290 0.0172 1.6884 0.044 Uiso 1 1 calc R
C6 C 0.9382(7) 0.0750(7) 1.6172(6) 0.0371(19) Uani 1 1 d .
H6 H 0.9832 0.1064 1.5711 0.044 Uiso 1 1 calc R
C7 C 0.8444(8) 0.0838(6) 1.6156(6) 0.0380(19) Uani 1 1 d .
H7 H 0.8248 0.1226 1.5690 0.046 Uiso 1 1 calc R
C8 C 0.7800(9) 0.0371(8) 1.6806(7) 0.045(2) Uani 1 1 d .
H8 H 0.7157 0.0440 1.6795 0.054 Uiso 1 1 calc R
C9 C 0.8096(7) -0.0218(6) 1.7497(6) 0.0361(18) Uani 1 1 d .
H9 H 0.7658 -0.0558 1.7944 0.043 Uiso 1 1 calc R
C10 C 0.6029(4) 0.2594(5) 1.9470(4) 0.0188(12) Uani 1 1 d .
C11 C 0.4944(5) 0.3067(5) 1.9610(4) 0.0200(12) Uani 1 1 d .
H11 H 0.4538 0.2771 2.0174 0.024 Uiso 1 1 calc R
C12 C 0.4634(5) 0.2942(5) 1.8911(4) 0.0222(13) Uani 1 1 d .
H12A H 0.4695 0.2267 1.8953 0.027 Uiso 1 1 calc R
H12B H 0.3929 0.3261 1.9014 0.027 Uiso 1 1 calc R
C13 C 0.5221(5) 0.3313(5) 1.8017(4) 0.0218(12) Uani 1 1 d .
C14 C 0.4949(6) 0.4225(6) 1.7631(5) 0.0292(16) Uani 1 1 d .
H14 H 0.4351 0.4619 1.7922 0.035 Uiso 1 1 calc R
C15 C 0.5536(7) 0.4587(6) 1.6814(5) 0.0317(16) Uani 1 1 d .
H15 H 0.5330 0.5216 1.6561 0.038 Uiso 1 1 calc R
C16 C 0.6395(7) 0.4036(7) 1.6392(5) 0.0327(17) Uani 1 1 d .
H16 H 0.6801 0.4282 1.5850 0.039 Uiso 1 1 calc R
C17 C 0.6683(7) 0.3098(6) 1.6759(6) 0.0363(18) Uani 1 1 d .
H17 H 0.7274 0.2701 1.6461 0.044 Uiso 1 1 calc R
C18 C 0.6091(6) 0.2760(6) 1.7563(5) 0.0322(16) Uani 1 1 d .
H18 H 0.6290 0.2127 1.7810 0.039 Uiso 1 1 calc R
C19 C 0.6416(6) 0.6119(6) 1.8903(6) 0.0303(16) Uani 1 1 d .
C20 C 0.6311(5) 0.7165(5) 1.8767(6) 0.0260(14) Uani 1 1 d .
H20 H 0.5920 0.7376 1.9330 0.031 Uiso 1 1 calc R
C21 C 0.5743(6) 0.7697(5) 1.8143(6) 0.0285(15) Uani 1 1 d .
H21A H 0.5120 0.7490 1.8331 0.034 Uiso 1 1 calc R
H21B H 0.5567 0.8374 1.8165 0.034 Uiso 1 1 calc R
C22 C 0.6313(6) 0.7553(6) 1.7239(6) 0.0299(16) Uani 1 1 d .
C23 C 0.6785(6) 0.8221(6) 1.6646(6) 0.0336(17) Uani 1 1 d .
H23 H 0.6729 0.8786 1.6814 0.040 Uiso 1 1 calc R
C24 C 0.7340(7) 0.8084(8) 1.5808(7) 0.041(2) Uani 1 1 d .
H24 H 0.7644 0.8556 1.5405 0.049 Uiso 1 1 calc R
C25 C 0.7441(8) 0.7239(8) 1.5574(6) 0.042(2) Uani 1 1 d .
H25 H 0.7824 0.7132 1.5008 0.050 Uiso 1 1 calc R
C26 C 0.6988(8) 0.6561(8) 1.6156(7) 0.041(2) Uani 1 1 d .
H26 H 0.7065 0.5986 1.5995 0.050 Uiso 1 1 calc R
C27 C 0.6420(6) 0.6721(7) 1.6976(6) 0.0345(18) Uani 1 1 d .
H27 H 0.6095 0.6257 1.7370 0.041 Uiso 1 1 calc R
C28 C 1.0229(5) 0.5989(5) 1.8400(4) 0.0165(11) Uani 1 1 d .
C29 C 1.1226(5) 0.6157(4) 1.8243(4) 0.0157(11) Uani 1 1 d .
H29 H 1.1190 0.6412 1.8735 0.019 Uiso 1 1 calc R
C30 C 1.1479(5) 0.6877(5) 1.7428(4) 0.0215(12) Uani 1 1 d .
H30A H 1.1597 0.6589 1.6935 0.026 Uiso 1 1 calc R
H30B H 1.0901 0.7414 1.7457 0.026 Uiso 1 1 calc R
C31 C 1.2372(5) 0.7238(5) 1.7272(5) 0.0208(12) Uani 1 1 d .
C32 C 1.3253(5) 0.6982(6) 1.6609(5) 0.0265(14) Uani 1 1 d .
H32 H 1.3291 0.6560 1.6274 0.032 Uiso 1 1 calc R
C33 C 1.4066(6) 0.7330(7) 1.6433(6) 0.0363(18) Uani 1 1 d .
H33 H 1.4655 0.7154 1.5978 0.044 Uiso 1 1 calc R
C34 C 1.4012(7) 0.7945(6) 1.6934(7) 0.0375(19) Uani 1 1 d .
H34 H 1.4562 0.8199 1.6813 0.045 Uiso 1 1 calc R
C35 C 1.3159(7) 0.8180(7) 1.7605(6) 0.0381(19) Uani 1 1 d .
H35 H 1.3132 0.8583 1.7953 0.046 Uiso 1 1 calc R
C36 C 1.2333(6) 0.7832(6) 1.7776(6) 0.0319(16) Uani 1 1 d .
H36 H 1.1749 0.8002 1.8237 0.038 Uiso 1 1 calc R
C37 C 1.2257(5) 0.2384(4) 1.8341(4) 0.0160(11) Uani 1 1 d .
C38 C 1.2948(5) 0.1418(5) 1.8465(4) 0.0206(12) Uani 1 1 d .
H38 H 1.2907 0.1258 1.9078 0.025 Uiso 1 1 calc R
C39 C 1.4035(5) 0.1416(5) 1.7923(5) 0.0205(12) Uani 1 1 d .
H39A H 1.4176 0.2006 1.7931 0.025 Uiso 1 1 calc R
H39B H 1.4470 0.0891 1.8182 0.025 Uiso 1 1 calc R
C40 C 1.4274(5) 0.1323(5) 1.7005(4) 0.0212(12) Uani 1 1 d .
C41 C 1.4854(6) 0.0483(6) 1.6727(5) 0.0290(15) Uani 1 1 d .
H41 H 1.5104 -0.0018 1.7108 0.035 Uiso 1 1 calc R
C42 C 1.5067(7) 0.0376(6) 1.5892(6) 0.0361(18) Uani 1 1 d .
H42 H 1.5477 -0.0191 1.5700 0.043 Uiso 1 1 calc R
C43 C 1.4683(6) 0.1095(6) 1.5341(5) 0.0300(15) Uani 1 1 d .
H43 H 1.4805 0.1013 1.4778 0.036 Uiso 1 1 calc R
C44 C 1.4125(6) 0.1931(6) 1.5610(5) 0.0294(15) Uani 1 1 d .
H44 H 1.3874 0.2430 1.5227 0.035 Uiso 1 1 calc R
C45 C 1.3923(6) 0.2050(5) 1.6444(5) 0.0259(14) Uani 1 1 d .
H45 H 1.3545 0.2631 1.6623 0.031 Uiso 1 1 calc R
C46 C 1.0291(5) 0.2692(4) 1.2559(4) 0.0169(11) Uani 1 1 d .
C47 C 1.0218(5) 0.1722(4) 1.2586(4) 0.0158(11) Uani 1 1 d .
H47 H 1.0042 0.1728 1.2081 0.019 Uiso 1 1 calc R
C48 C 0.9382(5) 0.1445(5) 1.3406(5) 0.0227(13) Uani 1 1 d .
H48A H 0.9518 0.1489 1.3911 0.027 Uiso 1 1 calc R
H48B H 0.8747 0.1891 1.3400 0.027 Uiso 1 1 calc R
C49 C 0.9292(5) 0.0472(5) 1.3481(4) 0.0209(12) Uani 1 1 d .
C50 C 0.8998(5) 0.0236(5) 1.2904(5) 0.0236(13) Uani 1 1 d .
H50 H 0.8816 0.0707 1.2469 0.028 Uiso 1 1 calc R
C51 C 0.8970(6) -0.0687(6) 1.2959(5) 0.0268(14) Uani 1 1 d .
H51 H 0.8766 -0.0840 1.2564 0.032 Uiso 1 1 calc R
C52 C 0.9241(6) -0.1381(6) 1.3590(5) 0.0284(15) Uani 1 1 d .
H52 H 0.9231 -0.2010 1.3622 0.034 Uiso 1 1 calc R
C53 C 0.9523(6) -0.1159(5) 1.4170(5) 0.0281(15) Uani 1 1 d .
H53 H 0.9700 -0.1634 1.4605 0.034 Uiso 1 1 calc R
C54 C 0.9551(6) -0.0238(5) 1.4118(4) 0.0236(13) Uani 1 1 d .
H54 H 0.9748 -0.0091 1.4521 0.028 Uiso 1 1 calc R
C55 C 1.4197(5) 0.1075(5) 1.1801(4) 0.0191(11) Uani 1 1 d .
C56 C 1.5266(5) 0.0509(5) 1.1536(5) 0.0217(12) Uani 1 1 d .
H56 H 1.5475 0.0513 1.0910 0.026 Uiso 1 1 calc R
C57 C 1.5428(6) -0.0530(5) 1.1967(5) 0.0248(13) Uani 1 1 d .
H57A H 1.4921 -0.0798 1.1942 0.030 Uiso 1 1 calc R
H57B H 1.6082 -0.0873 1.1634 0.030 Uiso 1 1 calc R
C58 C 1.5380(6) -0.0695(5) 1.2877(5) 0.0239(13) Uani 1 1 d .
C59 C 1.4495(7) -0.0773(6) 1.3551(6) 0.0323(16) Uani 1 1 d .
H59 H 1.3898 -0.0649 1.3434 0.039 Uiso 1 1 calc R
C60 C 1.4491(7) -0.1031(6) 1.4390(6) 0.0341(17) Uani 1 1 d .
H60 H 1.3895 -0.1104 1.4842 0.041 Uiso 1 1 calc R
C61 C 1.5353(7) -0.1182(6) 1.4575(5) 0.0338(17) Uani 1 1 d .
H61 H 1.5352 -0.1375 1.5147 0.041 Uiso 1 1 calc R
C62 C 1.6223(7) -0.1045(6) 1.3907(6) 0.0327(16) Uani 1 1 d .
H62 H 1.6805 -0.1105 1.4029 0.039 Uiso 1 1 calc R
C63 C 1.6235(6) -0.0823(6) 1.3075(5) 0.0275(14) Uani 1 1 d .
H63 H 1.6835 -0.0755 1.2626 0.033 Uiso 1 1 calc R
C64 C 1.6083(5) 0.3733(5) 1.1412(4) 0.0204(12) Uani 1 1 d .
C65 C 1.6777(6) 0.4333(5) 1.1312(5) 0.0229(13) Uani 1 1 d .
H65 H 1.7166 0.4457 1.0691 0.027 Uiso 1 1 calc R
C66 C 1.7527(5) 0.3806(6) 1.1795(5) 0.0277(15) Uani 1 1 d .
H66A H 1.7949 0.3248 1.1532 0.033 Uiso 1 1 calc R
H66B H 1.7961 0.4220 1.1708 0.033 Uiso 1 1 calc R
C67 C 1.7088(5) 0.3494(6) 1.2729(5) 0.0284(15) Uani 1 1 d .
C68 C 1.6854(7) 0.4076(8) 1.3319(6) 0.039(2) Uani 1 1 d .
H68 H 1.6936 0.4700 1.3120 0.047 Uiso 1 1 calc R
C69 C 1.6507(7) 0.3759(9) 1.4186(6) 0.047(3) Uani 1 1 d .
H69 H 1.6361 0.4164 1.4575 0.056 Uiso 1 1 calc R
C70 C 1.6368(7) 0.2861(10) 1.4493(6) 0.051(3) Uani 1 1 d .
H70 H 1.6139 0.2646 1.5091 0.061 Uiso 1 1 calc R
C71 C 1.6565(8) 0.2270(10) 1.3926(7) 0.049(3) Uani 1 1 d .
H71 H 1.6446 0.1659 1.4131 0.059 Uiso 1 1 calc R
C72 C 1.6943(6) 0.2592(7) 1.3047(6) 0.0363(19) Uani 1 1 d .
H72 H 1.7104 0.2181 1.2659 0.044 Uiso 1 1 calc R
C73 C 1.3332(5) 0.6973(5) 1.2025(5) 0.0223(13) Uani 1 1 d .
C74 C 1.2769(5) 0.7982(4) 1.2074(5) 0.0209(12) Uani 1 1 d .
H74 H 1.2963 0.8337 1.1479 0.025 Uiso 1 1 calc R
C75 C 1.3035(6) 0.8450(5) 1.2620(5) 0.0278(15) Uani 1 1 d .
H75A H 1.3755 0.8229 1.2517 0.033 Uiso 1 1 calc R
H75B H 1.2900 0.9134 1.2413 0.033 Uiso 1 1 calc R
C76 C 1.2522(6) 0.8290(5) 1.3550(5) 0.0239(13) Uani 1 1 d .
C77 C 1.2075(6) 0.9052(5) 1.3993(5) 0.0277(14) Uani 1 1 d .
H77 H 1.2103 0.9665 1.3681 0.033 Uiso 1 1 calc R
C78 C 1.1594(7) 0.8943(5) 1.4868(6) 0.0313(16) Uani 1 1 d .
H78 H 1.1305 0.9475 1.5145 0.038 Uiso 1 1 calc R
C79 C 1.1538(7) 0.8055(6) 1.5335(5) 0.0327(16) Uani 1 1 d .
H79 H 1.1192 0.7975 1.5932 0.039 Uiso 1 1 calc R
C80 C 1.1994(8) 0.7282(6) 1.4919(6) 0.0347(18) Uani 1 1 d .
H80 H 1.1984 0.6669 1.5238 0.042 Uiso 1 1 calc R
C81 C 1.2462(7) 0.7403(5) 1.4041(5) 0.0302(15) Uani 1 1 d .
H81 H 1.2750 0.6869 1.3767 0.036 Uiso 1 1 calc R
C82 C 0.9898(5) 0.6388(5) 1.2270(4) 0.0209(12) Uani 1 1 d .
C83 C 0.8868(5) 0.6443(5) 1.2283(5) 0.0202(12) Uani 1 1 d .
H83 H 0.8762 0.6871 1.1758 0.024 Uiso 1 1 calc R
C84 C 0.8095(5) 0.6840(6) 1.3067(5) 0.0268(14) Uani 1 1 d .
H84A H 0.8293 0.6511 1.3575 0.032 Uiso 1 1 calc R
H84B H 0.8082 0.7511 1.2992 0.032 Uiso 1 1 calc R
C85 C 0.7064(6) 0.6748(6) 1.3229(6) 0.0310(17) Uani 1 1 d .
C86 C 0.6523(7) 0.6347(8) 1.4016(7) 0.044(2) Uani 1 1 d .
H86 H 0.6799 0.6126 1.4463 0.053 Uiso 1 1 calc R
C87 C 0.5573(8) 0.6259(11) 1.4166(10) 0.069(4) Uani 1 1 d .
H87 H 0.5187 0.6004 1.4715 0.083 Uiso 1 1 calc R
C88 C 0.5208(8) 0.6560(12) 1.3481(13) 0.077(5) Uani 1 1 d .
H88 H 0.4564 0.6504 1.3571 0.092 Uiso 1 1 calc R
C89 C 0.5746(8) 0.6930(8) 1.2692(11) 0.060(4) Uani 1 1 d .
H89 H 0.5485 0.7110 1.2237 0.072 Uiso 1 1 calc R
C90 C 0.6673(7) 0.7045(6) 1.2549(8) 0.040(2) Uani 1 1 d .
H90 H 0.7044 0.7319 1.2002 0.048 Uiso 1 1 calc R
O100 O 0.9391(4) 0.4493(4) 1.6942(3) 0.0238(10) Uani 1 1 d .
O101 O 0.8879(5) 0.3214(4) 1.7149(4) 0.0296(12) Uani 1 1 d .
C100 C 0.9152(5) 0.3925(5) 1.6669(4) 0.0219(12) Uani 1 1 d .
C101 C 0.9226(5) 0.4102(5) 1.5758(4) 0.0195(11) Uani 1 1 d .
C102 C 0.9091(6) 0.3434(6) 1.5419(5) 0.0290(15) Uani 1 1 d .
H102 H 0.8956 0.2858 1.5764 0.035 Uiso 1 1 calc R
C103 C 0.9162(6) 0.3634(5) 1.4567(4) 0.0248(13) Uani 1 1 d .
H103 H 0.9049 0.3188 1.4343 0.030 Uiso 1 1 calc R
N100 N 0.9380(4) 0.4415(4) 1.4042(4) 0.0198(10) Uani 1 1 d .
C104 C 0.9527(5) 0.5038(5) 1.4365(4) 0.0216(12) Uani 1 1 d .
H104 H 0.9697 0.5591 1.3995 0.026 Uiso 1 1 calc R
C105 C 0.9445(6) 0.4921(5) 1.5220(4) 0.0214(12) Uani 1 1 d .
H105 H 0.9538 0.5391 1.5429 0.026 Uiso 1 1 calc R
O110 O 1.2567(5) 0.2653(4) 1.3673(3) 0.0278(11) Uani 1 1 d .
O111 O 1.2192(4) 0.1310(3) 1.3742(3) 0.0217(9) Uani 1 1 d .
C110 C 1.2283(5) 0.1908(4) 1.4066(4) 0.0197(12) Uani 1 1 d .
C111 C 1.2044(5) 0.1727(4) 1.5020(4) 0.0179(11) Uani 1 1 d .
C112 C 1.2230(6) 0.0826(4) 1.5474(4) 0.0212(12) Uani 1 1 d .
H112 H 1.2497 0.0306 1.5183 0.025 Uiso 1 1 calc R
C113 C 1.2030(6) 0.0681(5) 1.6345(4) 0.0226(13) Uani 1 1 d .
H113 H 1.2166 0.0060 1.6642 0.027 Uiso 1 1 calc R
N110 N 1.1643(4) 0.1404(4) 1.6788(3) 0.0195(10) Uani 1 1 d .
C114 C 1.1466(5) 0.2272(5) 1.6345(4) 0.0209(12) Uani 1 1 d .
H114 H 1.1192 0.2785 1.6647 0.025 Uiso 1 1 calc R
C115 C 1.1662(5) 0.2457(5) 1.5474(4) 0.0201(12) Uani 1 1 d .
H115 H 1.1535 0.3085 1.5189 0.024 Uiso 1 1 calc R
O120 O 1.2072(4) 0.4685(4) 1.3861(3) 0.0211(9) Uani 1 1 d .
O121 O 1.3677(4) 0.4015(4) 1.3505(3) 0.0244(10) Uani 1 1 d .
C120 C 1.2896(5) 0.4400(5) 1.4008(4) 0.0207(12) Uani 1 1 d .
C121 C 1.2877(5) 0.4530(5) 1.4847(4) 0.0185(11) Uani 1 1 d .
C122 C 1.1970(5) 0.4717(4) 1.5512(4) 0.0195(12) Uani 1 1 d .
H122 H 1.1364 0.4763 1.5439 0.023 Uiso 1 1 calc R
C123 C 1.1990(6) 0.4830(5) 1.6273(4) 0.0228(13) Uani 1 1 d .
H123 H 1.1383 0.4932 1.6730 0.027 Uiso 1 1 calc R
N120 N 1.2824(5) 0.4806(4) 1.6404(4) 0.0244(12) Uani 1 1 d .
C124 C 1.3670(6) 0.4627(6) 1.5770(5) 0.0292(15) Uani 1 1 d .
H124 H 1.4264 0.4583 1.5864 0.035 Uiso 1 1 calc R
C125 C 1.3739(6) 0.4500(5) 1.4975(5) 0.0236(13) Uani 1 1 d .
H125 H 1.4359 0.4396 1.4534 0.028 Uiso 1 1 calc R
O200 O 0.9018(4) 0.3048(4) 1.9972(3) 0.0221(10) Uani 1 1 d .
O201 O 0.9692(5) 0.1680(4) 2.0626(4) 0.0315(12) Uani 1 1 d .
C200 C 0.9651(5) 0.2534(5) 2.0299(4) 0.0203(12) Uani 1 1 d .
C201 C 1.0406(5) 0.2963(5) 2.0336(4) 0.0195(12) Uani 1 1 d .
C202 C 1.1302(6) 0.2427(5) 2.0416(4) 0.0225(13) Uani 1 1 d .
H202 H 1.1459 0.1766 2.0456 0.027 Uiso 1 1 calc R
C203 C 1.1971(5) 0.2872(5) 2.0436(4) 0.0240(13) Uani 1 1 d .
H203 H 1.2589 0.2497 2.0480 0.029 Uiso 1 1 calc R
N200 N 1.1795(5) 0.3783(5) 2.0398(4) 0.0222(11) Uani 1 1 d .
C204 C 1.0920(6) 0.4290(5) 2.0337(4) 0.0238(13) Uani 1 1 d .
H204 H 1.0774 0.4945 2.0326 0.029 Uiso 1 1 calc R
C205 C 1.0210(5) 0.3929(5) 2.0289(4) 0.0197(12) Uani 1 1 d .
H205 H 0.9608 0.4326 2.0226 0.024 Uiso 1 1 calc R
O300 O 1.2792(4) 0.4598(3) 1.0924(3) 0.0184(9) Uani 1 1 d .
N350 N 1.8064(8) -0.3332(6) 1.0415(6) 0.048(2) Uani 1 1 d .
O350 O 1.7337(11) -0.3404(8) 1.0324(7) 0.084(4) Uani 1 1 d .
O351 O 1.8716(11) -0.4040(7) 1.0550(6) 0.096(5) Uani 1 1 d .
O352 O 1.8182(5) -0.2541(5) 1.0349(5) 0.0379(14) Uani 1 1 d .
N360 N 1.3043(8) 0.8491(6) 0.9715(5) 0.045(2) Uani 1 1 d .
O360 O 1.2349(8) 0.8744(7) 0.9433(6) 0.061(2) Uani 1 1 d .
O361 O 1.3631(8) 0.9022(7) 0.9482(6) 0.062(2) Uani 1 1 d .
O362 O 1.3177(11) 0.7736(6) 1.0190(7) 0.085(4) Uani 1 1 d .
O400 O 1.4795(4) 0.2125(4) 1.3204(3) 0.0268(11) Uani 1 1 d .
O500 O 1.3475(6) 0.0655(7) 1.0351(5) 0.0492(19) Uani 1 1 d .
O501 O 1.1809(7) -0.0103(5) 2.1178(5) 0.0472(18) Uani 1 1 d .
O502 O 1.0611(6) -0.0001(5) 2.0280(4) 0.0402(14) Uani 1 1 d .
O503 O 1.2124(6) 0.6477(5) 1.0316(5) 0.0494(19) Uani 1 1 d .
O504 O 1.0382(6) 0.7164(6) 0.9963(5) 0.0477(17) Uani 1 1 d .
O505 O 1.4890(5) -0.1654(5) 1.0521(5) 0.0433(15) Uani 1 1 d .
O506 O 0.7942(6) 0.9531(5) 1.1156(4) 0.0419(15) Uani 1 1 d .
O507 O 0.9799(6) 0.8501(4) 1.0947(5) 0.0390(15) Uani 1 1 d .
O508 O 1.3326(4) 0.5665(4) 0.8906(4) 0.0312(12) Uani 1 1 d .
O509 O 1.7910(4) 0.1390(4) 1.0747(4) 0.0294(11) Uani 1 1 d .
O510 O 1.0837(5) 0.6461(4) 0.3972(4) 0.0305(11) Uani 1 1 d .
O511 O 1.5502(6) 0.0434(6) 0.9262(5) 0.0468(17) Uani 1 1 d .
O512 O 1.6724(5) -0.1287(4) 0.9688(4) 0.0335(12) Uani 1 1 d .
O520 O 0.8826(4) 0.6384(4) 0.7011(4) 0.0293(11) Uani 1 1 d D
H52D H 0.8496 0.6280 0.6763 0.044 Uiso 1 1 calc R
C520 C 0.9554(6) 0.6852(6) 0.6407(5) 0.0310(16) Uani 1 1 d D
H52A H 0.9387 0.7498 0.6501 0.047 Uiso 1 1 calc R
H52B H 0.9579 0.6853 0.5830 0.047 Uiso 1 1 calc R
H52C H 1.0199 0.6527 0.6471 0.047 Uiso 1 1 calc R

loop_
_atom_site_aniso_label
_atom_site_aniso_U_11
_atom_site_aniso_U_22
_atom_site_aniso_U_33
_atom_site_aniso_U_23
_atom_site_aniso_U_13
_atom_site_aniso_U_12
La1 0.01135(15) 0.01599(15) 0.01977(15) -0.00322(11) -0.00736(11) -0.00402(11)
La2 0.01590(16) 0.01745(15) 0.01795(15) -0.00285(11) -0.00722(11) -0.00762(12)
Cu1 0.0132(3) 0.0168(3) 0.0195(3) -0.0030(3) -0.0069(3) -0.0038(3)
Cu2 0.0128(3) 0.0163(3) 0.0247(4) -0.0027(3) -0.0080(3) -0.0041(3)
Cu3 0.0112(3) 0.0174(4) 0.0369(4) -0.0066(3) -0.0106(3) -0.0032(3)
Cu4 0.0120(3) 0.0165(3) 0.0303(4) -0.0059(3) -0.0095(3) -0.0033(3)
Cu5 0.0113(3) 0.0166(3) 0.0193(3) -0.0038(2) -0.0069(3) -0.0038(3)
Cu6 0.0155(4) 0.0172(3) 0.0217(3) -0.0026(3) -0.0090(3) -0.0063(3)
Cu7 0.0142(3) 0.0165(3) 0.0215(3) -0.0041(3) -0.0075(3) -0.0060(3)
Cu8 0.0144(3) 0.0187(3) 0.0236(4) -0.0042(3) -0.0096(3) -0.0056(3)
Cu9 0.0178(4) 0.0222(4) 0.0336(4) -0.0078(3) -0.0091(3) -0.0092(3)
Cu10 0.0183(4) 0.0166(4) 0.0313(4) -0.0014(3) -0.0120(3) -0.0080(3)
O1 0.017(2) 0.021(2) 0.027(2) -0.0036(18) -0.0091(18) -0.0034(18)
O2 0.019(2) 0.0134(19) 0.024(2) -0.0037(15) -0.0071(17) -0.0060(17)
O3 0.016(2) 0.025(2) 0.027(2) -0.0029(18) -0.0101(18) -0.0052(18)
O4 0.011(2) 0.020(2) 0.031(2) -0.0061(17) -0.0096(17) 0.0013(17)
O5 0.010(2) 0.021(3) 0.082(5) -0.013(3) -0.021(3) -0.0004(19)
O6 0.018(2) 0.017(2) 0.049(3) -0.005(2) -0.016(2) -0.0066(18)
O7 0.010(2) 0.024(2) 0.029(2) -0.0056(18) -0.0093(17) -0.0035(17)
O8 0.013(2) 0.014(2) 0.031(2) -0.0015(16) -0.0103(17) -0.0055(16)
O9 0.014(2) 0.015(2) 0.024(2) -0.0052(15) -0.0095(16) 0.0002(16)
O10 0.011(2) 0.014(2) 0.024(2) -0.0049(15) -0.0076(16) 0.0017(15)
O11 0.019(2) 0.017(2) 0.028(2) -0.0004(17) -0.0135(18) -0.0068(17)
O12 0.012(2) 0.015(2) 0.028(2) -0.0053(16) -0.0080(17) -0.0027(16)
O13 0.012(2) 0.021(2) 0.032(2) -0.0084(18) -0.0080(17) -0.0042(17)
O14 0.011(2) 0.019(2) 0.031(2) -0.0071(17) -0.0114(17) -0.0040(16)
O15 0.020(2) 0.024(2) 0.027(2) -0.0066(18) -0.0096(18) -0.0081(18)
O16 0.015(2) 0.023(2) 0.024(2) -0.0065(17) -0.0069(17) -0.0094(18)
O17 0.021(3) 0.023(3) 0.056(4) -0.007(2) -0.018(2) -0.009(2)
O18 0.022(3) 0.019(2) 0.044(3) -0.007(2) -0.015(2) -0.0048(19)
O19 0.025(2) 0.013(2) 0.032(2) -0.0028(17) -0.016(2) -0.0039(18)
O20 0.017(2) 0.024(2) 0.030(2) -0.0061(18) -0.0097(18) -0.0094(18)
N1 0.014(3) 0.023(3) 0.034(3) -0.007(2) -0.007(2) -0.007(2)
N2 0.019(3) 0.024(3) 0.024(3) -0.006(2) -0.008(2) -0.008(2)
N3 0.015(3) 0.023(3) 0.026(3) -0.001(2) -0.011(2) -0.009(2)
N4 0.011(2) 0.024(3) 0.026(3) -0.002(2) -0.009(2) -0.008(2)
N5 0.015(3) 0.020(3) 0.041(3) -0.005(2) -0.012(2) -0.006(2)
N6 0.021(3) 0.020(3) 0.048(4) -0.007(2) -0.017(3) -0.009(2)
N7 0.011(2) 0.018(2) 0.022(2) -0.0067(18) -0.0047(18) -0.0009(18)
N8 0.009(2) 0.020(2) 0.025(2) -0.0048(19) -0.0113(19) -0.0027(18)
N9 0.018(3) 0.016(2) 0.026(3) -0.0052(19) -0.008(2) -0.0017(19)
N10 0.010(2) 0.020(2) 0.018(2) -0.0006(18) -0.0070(18) -0.0014(19)
N11 0.017(3) 0.015(2) 0.031(3) -0.0037(19) -0.011(2) -0.007(2)
N12 0.018(3) 0.017(2) 0.023(2) -0.0054(18) -0.011(2) -0.006(2)
N13 0.020(3) 0.020(3) 0.036(3) -0.005(2) -0.011(2) -0.007(2)
N14 0.016(2) 0.021(3) 0.021(2) -0.0047(19) -0.0057(19) -0.004(2)
N15 0.019(3) 0.033(3) 0.044(4) -0.018(3) -0.007(3) -0.010(3)
N16 0.021(3) 0.029(3) 0.027(3) -0.004(2) -0.009(2) -0.015(2)
N17 0.023(3) 0.027(3) 0.031(3) -0.001(2) -0.015(2) -0.012(2)
N18 0.023(3) 0.021(3) 0.032(3) 0.000(2) -0.014(2) -0.010(2)
N19 0.022(3) 0.020(3) 0.032(3) -0.002(2) -0.018(2) -0.006(2)
N20 0.012(2) 0.021(3) 0.021(2) -0.0027(19) -0.0077(19) -0.0056(19)
C1 0.017(3) 0.020(3) 0.022(3) -0.006(2) -0.005(2) -0.002(2)
C2 0.023(3) 0.021(3) 0.030(3) -0.005(2) -0.011(3) -0.009(3)
C3 0.025(3) 0.025(3) 0.034(4) -0.008(3) -0.015(3) -0.003(3)
C4 0.031(4) 0.021(3) 0.036(4) -0.012(3) -0.017(3) -0.003(3)
C5 0.030(4) 0.041(5) 0.040(4) -0.012(3) -0.009(3) -0.010(3)
C6 0.041(5) 0.034(4) 0.032(4) -0.008(3) -0.003(3) -0.013(4)
C7 0.049(5) 0.032(4) 0.035(4) -0.007(3) -0.018(4) -0.006(4)
C8 0.050(6) 0.050(6) 0.055(6) -0.014(4) -0.031(5) -0.015(5)
C9 0.041(5) 0.035(4) 0.045(5) 0.000(3) -0.022(4) -0.019(4)
C10 0.007(2) 0.033(3) 0.020(3) -0.004(2) -0.005(2) -0.010(2)
C11 0.011(3) 0.028(3) 0.026(3) -0.004(2) -0.007(2) -0.010(2)
C12 0.013(3) 0.032(3) 0.029(3) -0.003(3) -0.012(2) -0.009(2)
C13 0.018(3) 0.029(3) 0.026(3) -0.006(2) -0.014(2) -0.005(2)
C14 0.020(3) 0.036(4) 0.024(3) -0.005(3) -0.007(3) 0.004(3)
C15 0.035(4) 0.034(4) 0.029(4) 0.001(3) -0.017(3) -0.009(3)
C16 0.032(4) 0.045(5) 0.024(3) 0.000(3) -0.015(3) -0.012(3)
C17 0.028(4) 0.035(4) 0.038(4) -0.013(3) -0.008(3) 0.007(3)
C18 0.025(4) 0.036(4) 0.031(4) -0.008(3) -0.005(3) -0.003(3)
C19 0.015(3) 0.029(4) 0.053(5) -0.017(3) -0.012(3) -0.003(3)
C20 0.014(3) 0.020(3) 0.049(4) -0.012(3) -0.016(3) 0.000(2)
C21 0.020(3) 0.025(3) 0.048(4) -0.011(3) -0.021(3) 0.000(3)
C22 0.017(3) 0.028(4) 0.052(5) -0.010(3) -0.023(3) 0.004(3)
C23 0.027(4) 0.033(4) 0.048(5) -0.009(3) -0.025(3) -0.001(3)
C24 0.030(4) 0.046(5) 0.049(5) -0.004(4) -0.023(4) -0.004(4)
C25 0.040(5) 0.053(6) 0.043(5) -0.016(4) -0.026(4) -0.002(4)
C26 0.042(5) 0.046(5) 0.050(5) -0.022(4) -0.020(4) -0.011(4)
C27 0.022(4) 0.040(4) 0.051(5) -0.019(4) -0.022(3) 0.002(3)
C28 0.014(3) 0.024(3) 0.016(2) -0.005(2) -0.005(2) -0.008(2)
C29 0.011(3) 0.014(3) 0.021(3) -0.002(2) -0.008(2) 0.000(2)
C30 0.024(3) 0.017(3) 0.027(3) -0.001(2) -0.013(3) -0.007(2)
C31 0.013(3) 0.016(3) 0.035(3) -0.003(2) -0.009(2) -0.006(2)
C32 0.016(3) 0.030(4) 0.029(3) -0.002(3) -0.005(2) -0.005(3)
C33 0.021(4) 0.036(4) 0.047(5) 0.001(3) -0.008(3) -0.010(3)
C34 0.028(4) 0.030(4) 0.063(6) 0.003(4) -0.025(4) -0.014(3)
C35 0.034(5) 0.041(5) 0.050(5) -0.010(4) -0.016(4) -0.018(4)
C36 0.027(4) 0.031(4) 0.046(4) -0.006(3) -0.017(3) -0.014(3)
C37 0.013(3) 0.021(3) 0.015(2) -0.006(2) -0.0033(19) -0.004(2)
C38 0.020(3) 0.023(3) 0.022(3) -0.005(2) -0.010(2) -0.004(2)
C39 0.014(3) 0.020(3) 0.033(3) -0.009(2) -0.015(2) 0.000(2)
C40 0.015(3) 0.023(3) 0.028(3) -0.007(2) -0.011(2) 0.000(2)
C41 0.030(4) 0.025(3) 0.036(4) -0.011(3) -0.016(3) 0.000(3)
C42 0.037(5) 0.034(4) 0.036(4) -0.015(3) -0.009(3) -0.003(3)
C43 0.024(4) 0.037(4) 0.028(3) -0.008(3) -0.008(3) -0.004(3)
C44 0.018(3) 0.032(4) 0.030(3) -0.002(3) -0.006(3) 0.000(3)
C45 0.023(3) 0.023(3) 0.028(3) -0.007(2) -0.007(3) 0.000(3)
C46 0.017(3) 0.016(3) 0.022(3) -0.005(2) -0.008(2) -0.007(2)
C47 0.020(3) 0.013(3) 0.019(3) -0.0028(19) -0.007(2) -0.009(2)
C48 0.021(3) 0.023(3) 0.027(3) -0.002(2) -0.006(2) -0.014(2)
C49 0.024(3) 0.020(3) 0.020(3) -0.004(2) -0.004(2) -0.012(2)
C50 0.020(3) 0.028(3) 0.030(3) -0.005(3) -0.011(3) -0.011(3)
C51 0.024(3) 0.033(4) 0.027(3) -0.012(3) -0.009(3) -0.005(3)
C52 0.027(4) 0.025(3) 0.036(4) -0.004(3) -0.008(3) -0.013(3)
C53 0.031(4) 0.017(3) 0.037(4) 0.006(3) -0.016(3) -0.009(3)
C54 0.024(3) 0.027(3) 0.023(3) -0.003(2) -0.008(2) -0.011(3)
C55 0.020(3) 0.023(3) 0.020(3) -0.003(2) -0.010(2) -0.008(2)
C56 0.017(3) 0.020(3) 0.031(3) -0.005(2) -0.013(2) -0.003(2)
C57 0.024(3) 0.020(3) 0.033(3) -0.007(3) -0.013(3) -0.004(3)
C58 0.025(3) 0.014(3) 0.036(4) -0.004(2) -0.015(3) -0.005(2)
C59 0.028(4) 0.033(4) 0.041(4) -0.006(3) -0.009(3) -0.016(3)
C60 0.027(4) 0.031(4) 0.042(4) -0.004(3) -0.005(3) -0.013(3)
C61 0.037(4) 0.034(4) 0.033(4) -0.002(3) -0.014(3) -0.012(3)
C62 0.033(4) 0.028(4) 0.043(4) 0.004(3) -0.023(3) -0.010(3)
C63 0.025(4) 0.029(4) 0.037(4) -0.004(3) -0.016(3) -0.011(3)
C64 0.016(3) 0.028(3) 0.023(3) -0.007(2) -0.006(2) -0.010(2)
C65 0.023(3) 0.025(3) 0.029(3) -0.009(3) -0.012(3) -0.010(3)
C66 0.016(3) 0.040(4) 0.032(4) -0.015(3) -0.004(3) -0.012(3)
C67 0.013(3) 0.045(4) 0.033(4) -0.018(3) -0.007(3) -0.005(3)
C68 0.029(4) 0.065(6) 0.037(4) -0.025(4) -0.005(3) -0.021(4)
C69 0.031(5) 0.083(8) 0.039(5) -0.026(5) -0.010(4) -0.020(5)
C70 0.020(4) 0.098(9) 0.034(4) -0.008(5) -0.011(3) -0.015(5)
C71 0.034(5) 0.072(7) 0.047(5) -0.003(5) -0.021(4) -0.017(5)
C72 0.014(3) 0.058(6) 0.039(4) -0.010(4) -0.013(3) -0.003(3)
C73 0.019(3) 0.015(3) 0.038(4) 0.001(2) -0.016(3) -0.008(2)
C74 0.021(3) 0.013(3) 0.035(3) 0.000(2) -0.016(3) -0.007(2)
C75 0.026(4) 0.026(3) 0.045(4) -0.006(3) -0.023(3) -0.010(3)
C76 0.024(3) 0.018(3) 0.041(4) -0.004(3) -0.022(3) -0.006(2)
C77 0.030(4) 0.017(3) 0.045(4) -0.006(3) -0.020(3) -0.007(3)
C78 0.036(4) 0.019(3) 0.044(4) -0.002(3) -0.023(3) -0.003(3)
C79 0.039(4) 0.039(4) 0.023(3) 0.000(3) -0.016(3) -0.011(3)
C80 0.055(6) 0.026(4) 0.035(4) 0.003(3) -0.025(4) -0.021(4)
C81 0.038(4) 0.018(3) 0.036(4) 0.000(3) -0.014(3) -0.009(3)
C82 0.019(3) 0.026(3) 0.020(3) -0.003(2) -0.011(2) -0.004(2)
C83 0.013(3) 0.019(3) 0.033(3) -0.002(2) -0.014(2) -0.004(2)
C84 0.015(3) 0.031(4) 0.042(4) -0.016(3) -0.014(3) -0.002(3)
C85 0.016(3) 0.028(4) 0.059(5) -0.027(3) -0.018(3) 0.005(3)
C86 0.028(4) 0.056(6) 0.057(6) -0.033(5) -0.003(4) -0.016(4)
C87 0.030(5) 0.085(10) 0.095(10) -0.059(8) 0.013(6) -0.024(6)
C88 0.022(5) 0.092(10) 0.142(14) -0.086(11) -0.018(7) -0.004(6)
C89 0.034(5) 0.047(6) 0.127(12) -0.055(7) -0.051(7) 0.019(5)
C90 0.029(4) 0.032(4) 0.080(7) -0.026(4) -0.037(4) 0.005(3)
O100 0.029(3) 0.023(2) 0.028(2) -0.0034(18) -0.017(2) -0.011(2)
O101 0.041(3) 0.036(3) 0.025(2) 0.005(2) -0.021(2) -0.023(3)
C100 0.023(3) 0.025(3) 0.021(3) -0.001(2) -0.014(2) -0.004(2)
C101 0.020(3) 0.016(3) 0.024(3) -0.001(2) -0.011(2) -0.003(2)
C102 0.036(4) 0.034(4) 0.021(3) -0.002(3) -0.009(3) -0.017(3)
C103 0.029(4) 0.029(3) 0.021(3) -0.005(2) -0.010(3) -0.011(3)
N100 0.016(3) 0.019(3) 0.023(3) -0.0043(19) -0.004(2) -0.005(2)
C104 0.021(3) 0.024(3) 0.024(3) -0.002(2) -0.011(2) -0.008(2)
C105 0.027(3) 0.019(3) 0.021(3) 0.000(2) -0.014(2) -0.005(2)
O110 0.038(3) 0.025(3) 0.025(2) -0.0023(19) -0.012(2) -0.015(2)
O111 0.033(3) 0.018(2) 0.021(2) -0.0011(16) -0.0139(19) -0.0114(19)
C110 0.028(3) 0.015(3) 0.016(3) 0.003(2) -0.010(2) -0.008(2)
C111 0.021(3) 0.017(3) 0.019(3) -0.004(2) -0.007(2) -0.006(2)
C112 0.031(4) 0.011(3) 0.028(3) -0.005(2) -0.016(3) -0.005(2)
C113 0.029(3) 0.015(3) 0.025(3) 0.000(2) -0.012(3) -0.006(2)
N110 0.018(3) 0.023(3) 0.018(2) -0.0035(19) -0.0062(19) -0.006(2)
C114 0.020(3) 0.018(3) 0.024(3) -0.002(2) -0.008(2) -0.004(2)
C115 0.027(3) 0.018(3) 0.016(3) -0.004(2) -0.008(2) -0.005(2)
O120 0.018(2) 0.027(2) 0.023(2) -0.0072(18) -0.0088(17) -0.0054(18)
O121 0.019(2) 0.030(3) 0.027(2) -0.0135(19) -0.0063(19) -0.004(2)
C120 0.023(3) 0.024(3) 0.022(3) -0.005(2) -0.012(2) -0.008(2)
C121 0.017(3) 0.022(3) 0.021(3) -0.008(2) -0.008(2) -0.005(2)
C122 0.019(3) 0.014(3) 0.022(3) -0.001(2) -0.005(2) -0.002(2)
C123 0.025(3) 0.020(3) 0.022(3) -0.001(2) -0.010(2) -0.005(2)
N120 0.031(3) 0.021(3) 0.026(3) -0.003(2) -0.016(2) -0.006(2)
C124 0.029(4) 0.041(4) 0.028(3) -0.009(3) -0.015(3) -0.011(3)
C125 0.028(3) 0.024(3) 0.025(3) -0.009(2) -0.013(3) -0.004(3)
O200 0.018(2) 0.033(3) 0.020(2) -0.0023(18) -0.0083(18) -0.011(2)
O201 0.033(3) 0.033(3) 0.035(3) 0.000(2) -0.013(2) -0.019(2)
C200 0.018(3) 0.031(3) 0.015(3) -0.006(2) -0.003(2) -0.013(3)
C201 0.017(3) 0.026(3) 0.020(3) -0.004(2) -0.007(2) -0.010(2)
C202 0.025(3) 0.024(3) 0.024(3) 0.002(2) -0.014(2) -0.010(3)
C203 0.018(3) 0.032(4) 0.024(3) 0.002(2) -0.011(2) -0.009(3)
N200 0.019(3) 0.033(3) 0.020(3) -0.002(2) -0.009(2) -0.013(2)
C204 0.027(3) 0.028(3) 0.021(3) -0.001(2) -0.011(2) -0.012(3)
C205 0.016(3) 0.029(3) 0.018(3) -0.008(2) -0.004(2) -0.009(2)
O300 0.015(2) 0.021(2) 0.022(2) -0.0076(17) -0.0053(17) -0.0048(17)
N350 0.081(7) 0.032(4) 0.040(4) -0.007(3) -0.042(4) 0.001(4)
O350 0.154(11) 0.074(6) 0.075(6) 0.037(5) -0.084(7) -0.079(7)
O351 0.163(12) 0.058(5) 0.053(5) -0.029(4) -0.072(7) 0.053(7)
O352 0.031(3) 0.034(3) 0.054(4) -0.011(3) -0.019(3) -0.006(3)
N360 0.076(7) 0.032(4) 0.033(4) -0.002(3) -0.028(4) -0.006(4)
O360 0.074(6) 0.063(5) 0.058(5) 0.000(4) -0.046(5) -0.009(5)
O361 0.068(6) 0.055(5) 0.053(5) -0.003(4) -0.014(4) -0.013(4)
O362 0.180(13) 0.025(4) 0.092(7) 0.012(4) -0.105(8) -0.022(5)
O400 0.024(3) 0.035(3) 0.021(2) -0.0056(19) -0.0073(19) -0.005(2)
O500 0.036(4) 0.076(5) 0.040(4) -0.022(3) -0.019(3) 0.001(4)
O501 0.081(6) 0.027(3) 0.044(4) 0.000(3) -0.036(4) -0.012(3)
O502 0.044(4) 0.039(3) 0.041(3) -0.008(3) -0.018(3) -0.009(3)
O503 0.051(4) 0.023(3) 0.053(4) -0.001(3) -0.006(3) 0.001(3)
O504 0.048(4) 0.051(4) 0.046(4) -0.020(3) -0.015(3) -0.003(3)
O505 0.030(3) 0.044(4) 0.051(4) -0.008(3) -0.006(3) -0.012(3)
O506 0.049(4) 0.037(3) 0.040(3) -0.005(3) -0.011(3) -0.016(3)
O507 0.055(4) 0.020(3) 0.051(4) -0.002(2) -0.035(3) -0.003(3)
O508 0.024(3) 0.029(3) 0.046(3) -0.013(2) -0.019(2) 0.001(2)
O509 0.014(2) 0.024(2) 0.047(3) -0.006(2) -0.005(2) -0.0066(19)
O510 0.031(3) 0.027(3) 0.038(3) -0.005(2) -0.015(2) -0.008(2)
O511 0.040(4) 0.048(4) 0.058(4) 0.001(3) -0.027(3) -0.013(3)
O512 0.025(3) 0.027(3) 0.048(3) -0.008(2) -0.010(2) -0.007(2)
O520 0.030(3) 0.027(3) 0.034(3) 0.000(2) -0.016(2) -0.008(2)
C520 0.029(4) 0.025(3) 0.045(4) 0.002(3) -0.022(3) -0.007(3)

loop_
_atom_type_symbol
_atom_type_description
_atom_type_scat_dispersion_real
_atom_type_scat_dispersion_imag
_atom_type_scat_source
C C 0.0033 0.0016 'International Tables Vol C Tables 4.2.6.8 and 6.1.1.4'
H H 0.0000 0.0000 'International Tables Vol C Tables 4.2.6.8 and 6.1.1.4'
N N 0.0061 0.0033 'International Tables Vol C Tables 4.2.6.8 and 6.1.1.4'
O O 0.0106 0.0060 'International Tables Vol C Tables 4.2.6.8 and 6.1.1.4'
Cu Cu 0.3201 1.2651 'International Tables Vol C Tables 4.2.6.8 and 6.1.1.4'
La La -0.2871 2.4523 'International Tables Vol C Tables 4.2.6.8 and 6.1.1.4'

loop_
_geom_angle_atom_site_label_1
_geom_angle_atom_site_label_2
_geom_angle_atom_site_label_3
_geom_angle
O2 La1 O200 80.09(17)
O2 La1 O6 143.10(17)
O200 La1 O6 93.25(19)
O2 La1 O8 141.91(16)
O200 La1 O8 83.30(17)
O6 La1 O8 71.54(16)
O2 La1 O4 73.77(16)
O200 La1 O4 83.26(17)
O6 La1 O4 69.41(16)
O8 La1 O4 137.69(16)
O2 La1 O10 71.88(16)
O200 La1 O10 80.36(16)
O6 La1 O10 143.16(16)
O8 La1 O10 71.69(15)
O4 La1 O10 143.92(15)
O2 La1 O101 76.88(18)
O200 La1 O101 153.00(19)
O6 La1 O101 96.7(2)
O8 La1 O101 123.66(17)
O4 La1 O101 76.95(18)
O10 La1 O101 105.30(18)
O2 La1 O100 112.38(16)
O200 La1 O100 155.69(17)
O6 La1 O100 88.28(18)
O8 La1 O100 74.18(16)
O4 La1 O100 119.70(16)
O10 La1 O100 83.92(16)
O101 La1 O100 50.04(17)
O2 La1 C100 94.76(18)
O200 La1 C100 174.13(19)
O6 La1 C100 92.6(2)
O8 La1 C100 99.30(19)
O4 La1 C100 98.09(19)
O10 La1 C100 95.41(18)
O101 La1 C100 24.62(19)
O100 La1 C100 25.42(18)
O12 La2 O110 79.46(18)
O12 La2 O300 79.46(16)
O110 La2 O300 144.74(17)
O12 La2 O16 135.50(16)
O110 La2 O16 102.68(18)
O300 La2 O16 74.15(16)
O12 La2 O14 69.95(15)
O110 La2 O14 69.90(17)
O300 La2 O14 76.44(16)
O16 La2 O14 69.42(15)
O12 La2 O18 136.13(17)
O110 La2 O18 137.70(18)
O300 La2 O18 75.16(17)
O16 La2 O18 69.35(17)
O14 La2 O18 134.75(18)
O12 La2 O120 101.45(16)
O110 La2 O120 73.01(17)
O300 La2 O120 139.15(16)
O16 La2 O120 121.94(15)
O14 La2 O120 142.85(16)
O18 La2 O120 77.00(18)
O12 La2 O20 70.41(15)
O110 La2 O20 125.69(18)
O300 La2 O20 71.84(16)
O16 La2 O20 130.53(16)
O14 La2 O20 132.68(15)
O18 La2 O20 67.94(17)
O120 La2 O20 70.27(16)
O12 La2 O121 141.35(16)
O110 La2 O121 68.31(18)
O300 La2 O121 138.99(16)
O16 La2 O121 74.29(15)
O14 La2 O121 115.26(15)
O18 La2 O121 69.60(18)
O120 La2 O121 49.74(15)
O20 La2 O121 111.77(16)
O12 La2 C120 122.35(18)
O110 La2 C120 67.48(19)
O300 La2 C120 147.47(18)
O16 La2 C120 98.12(18)
O14 La2 C120 131.30(17)
O18 La2 C120 72.60(19)
O120 La2 C120 25.28(18)
O20 La2 C120 91.97(18)
O121 La2 C120 24.51(17)
N10 Cu1 O2 90.9(2)
N10 Cu1 O1 167.6(2)
O2 Cu1 O1 83.8(2)
N10 Cu1 N9 80.9(2)
O2 Cu1 N9 163.6(2)
O1 Cu1 N9 101.2(2)
N10 Cu1 N110 95.7(2)
O2 Cu1 N110 100.4(2)
O1 Cu1 N110 96.3(2)
N9 Cu1 N110 94.6(2)
O4 Cu2 N2 93.7(2)
O4 Cu2 O3 83.9(2)
N2 Cu2 O3 173.0(2)
O4 Cu2 N1 175.2(2)
N2 Cu2 N1 82.9(3)
O3 Cu2 N1 99.8(2)
N4 Cu3 O6 91.1(2)
N4 Cu3 O5 175.4(3)
O6 Cu3 O5 84.8(2)
N4 Cu3 N3 83.1(2)
O6 Cu3 N3 172.5(2)
O5 Cu3 N3 101.1(2)
O8 Cu4 N6 91.8(2)
O8 Cu4 O7 84.4(2)
N6 Cu4 O7 173.6(3)
O8 Cu4 N5 173.4(2)
N6 Cu4 N5 82.0(3)
O7 Cu4 N5 102.0(2)
N8 Cu5 O10 92.4(2)
N8 Cu5 O9 173.9(2)
O10 Cu5 O9 84.9(2)
N8 Cu5 N7 82.3(2)
O10 Cu5 N7 163.7(2)
O9 Cu5 N7 101.7(2)
N20 Cu6 O12 92.2(2)
N20 Cu6 O11 171.8(2)
O12 Cu6 O11 85.0(2)
N20 Cu6 N19 81.6(2)
O12 Cu6 N19 165.9(2)
O11 Cu6 N19 99.5(2)
N20 Cu6 N100 92.8(2)
O12 Cu6 N100 94.0(2)
O11 Cu6 N100 95.1(2)
N19 Cu6 N100 98.9(2)
N12 Cu7 O14 91.7(2)
N12 Cu7 O13 171.0(2)
O14 Cu7 O13 83.6(2)
N12 Cu7 N11 81.7(2)
O14 Cu7 N11 164.2(2)
O13 Cu7 N11 100.8(2)
N12 Cu7 O111 95.0(2)
O14 Cu7 O111 100.99(19)
O13 Cu7 O111 93.4(2)
N11 Cu7 O111 94.0(2)
N14 Cu8 O16 92.8(2)
N14 Cu8 O15 173.0(2)
O16 Cu8 O15 84.6(2)
N14 Cu8 N13 82.2(3)
O16 Cu8 N13 174.8(2)
O15 Cu8 N13 100.1(2)
O18 Cu9 N16 92.7(2)
O18 Cu9 O17 84.7(2)
N16 Cu9 O17 176.9(3)
O18 Cu9 N15 168.0(3)
N16 Cu9 N15 82.5(3)
O17 Cu9 N15 100.4(3)
N18 Cu10 O20 91.5(2)
N18 Cu10 O19 168.3(3)
O20 Cu10 O19 84.4(2)
N18 Cu10 N17 82.9(3)
O20 Cu10 N17 172.0(2)
O19 Cu10 N17 102.1(2)
C1 O1 Cu1 107.8(4)
N2 O2 Cu1 110.0(4)
N2 O2 La1 122.7(4)
Cu1 O2 La1 127.3(2)
C10 O3 Cu2 108.0(4)
N4 O4 Cu2 110.5(4)
N4 O4 La1 125.7(4)
Cu2 O4 La1 123.4(2)
C19 O5 Cu3 108.1(5)
N6 O6 Cu3 110.0(4)
N6 O6 La1 121.5(4)
Cu3 O6 La1 127.5(2)
C28 O7 Cu4 107.3(4)
N8 O8 Cu4 109.3(4)
N8 O8 La1 124.0(4)
Cu4 O8 La1 124.2(2)
C37 O9 Cu5 107.7(4)
N10 O10 Cu5 108.6(4)
N10 O10 La1 122.8(4)
Cu5 O10 La1 124.7(2)
C46 O11 Cu6 107.6(4)
N12 O12 Cu6 108.1(4)
N12 O12 La2 124.2(4)
Cu6 O12 La2 127.8(2)
C55 O13 Cu7 106.1(4)
N14 O14 Cu7 107.5(4)
N14 O14 La2 119.9(4)
Cu7 O14 La2 118.8(2)
C64 O15 Cu8 107.6(4)
N16 O16 Cu8 108.2(4)
N16 O16 La2 121.8(4)
Cu8 O16 La2 118.6(2)
C73 O17 Cu9 107.5(4)
N18 O18 Cu9 110.1(4)
N18 O18 La2 124.1(4)
Cu9 O18 La2 124.2(2)
C82 O19 Cu10 106.6(4)
N20 O20 Cu10 109.4(4)
N20 O20 La2 123.7(4)
Cu10 O20 La2 126.7(2)
C2 N1 Cu2 112.6(4)
C1 N2 O2 114.8(6)
C1 N2 Cu2 118.7(5)
O2 N2 Cu2 126.1(4)
C11 N3 Cu3 112.7(4)
C10 N4 O4 116.3(6)
C10 N4 Cu3 118.6(5)
O4 N4 Cu3 125.2(4)
C20 N5 Cu4 112.3(4)
C19 N6 O6 113.6(6)
C19 N6 Cu4 119.6(5)
O6 N6 Cu4 126.3(5)
C29 N7 Cu5 112.2(4)
C28 N8 O8 114.6(5)
C28 N8 Cu5 120.3(4)
O8 N8 Cu5 125.0(4)
C38 N9 Cu1 112.2(4)
C37 N10 O10 113.3(5)
C37 N10 Cu1 121.6(5)
O10 N10 Cu1 125.1(4)
C47 N11 Cu7 111.4(4)
C46 N12 O12 115.8(5)
C46 N12 Cu7 119.9(4)
O12 N12 Cu7 123.6(4)
C56 N13 Cu8 111.4(4)
C55 N14 O14 115.8(6)
C55 N14 Cu8 119.9(5)
O14 N14 Cu8 124.1(4)
C65 N15 Cu9 112.0(5)
C64 N16 O16 114.6(6)
C64 N16 Cu9 120.1(5)
O16 N16 Cu9 125.1(5)
C74 N17 Cu10 110.5(4)
C73 N18 O18 114.1(6)
C73 N18 Cu10 119.4(5)
O18 N18 Cu10 125.4(5)
C83 N19 Cu6 111.3(4)
C82 N20 O20 115.2(6)
C82 N20 Cu6 119.5(5)
O20 N20 Cu6 124.3(4)
O1 C1 N2 123.6(7)
O1 C1 C2 120.8(6)
N2 C1 C2 115.5(6)
N1 C2 C1 109.1(6)
N1 C2 C3 112.6(6)
C1 C2 C3 112.6(6)
C4 C3 C2 114.1(6)
C5 C4 C9 119.5(8)
C5 C4 C3 120.3(8)
C9 C4 C3 120.2(8)
C4 C5 C6 120.6(9)
C5 C6 C7 119.9(9)
C8 C7 C6 120.5(9)
C7 C8 C9 119.8(10)
C4 C9 C8 119.5(9)
N4 C10 O3 121.3(6)
N4 C10 C11 116.8(6)
O3 C10 C11 121.9(6)
N3 C11 C10 107.1(5)
N3 C11 C12 112.9(6)
C10 C11 C12 110.3(6)
C13 C12 C11 114.9(6)
C14 C13 C18 117.1(7)
C14 C13 C12 122.0(7)
C18 C13 C12 120.9(7)
C13 C14 C15 121.7(7)
C16 C15 C14 119.9(8)
C15 C16 C17 119.8(8)
C18 C17 C16 119.0(8)
C13 C18 C17 122.4(8)
O5 C19 N6 123.5(7)
O5 C19 C20 121.0(7)
N6 C19 C20 115.5(7)
N5 C20 C19 109.3(6)
N5 C20 C21 112.8(7)
C19 C20 C21 111.4(6)
C22 C21 C20 113.5(6)
C23 C22 C27 117.8(9)
C23 C22 C21 121.1(8)
C27 C22 C21 121.0(8)
C22 C23 C24 121.6(9)
C23 C24 C25 118.8(10)
C26 C25 C24 120.5(9)
C25 C26 C27 119.8(9)
C26 C27 C22 121.4(10)
O7 C28 N8 123.9(6)
O7 C28 C29 120.1(6)
N8 C28 C29 115.9(6)
N7 C29 C28 109.2(5)
N7 C29 C30 111.7(5)
C28 C29 C30 108.8(5)
C31 C30 C29 114.6(6)
C36 C31 C32 118.8(7)
C36 C31 C30 120.7(7)
C32 C31 C30 120.4(7)
C33 C32 C31 121.6(8)
C32 C33 C34 119.1(8)
C35 C34 C33 119.9(8)
C34 C35 C36 120.8(9)
C31 C36 C35 119.8(8)
N10 C37 O9 125.4(6)
N10 C37 C38 115.4(6)
O9 C37 C38 119.0(6)
N9 C38 C37 108.5(5)
N9 C38 C39 113.8(5)
C37 C38 C39 112.1(6)
C40 C39 C38 112.7(5)
C45 C40 C41 119.4(7)
C45 C40 C39 121.3(6)
C41 C40 C39 119.3(6)
C42 C41 C40 120.3(7)
C43 C42 C41 120.0(8)
C44 C43 C42 119.8(7)
C43 C44 C45 120.4(7)
C40 C45 C44 120.0(7)
O11 C46 N12 123.5(6)
O11 C46 C47 120.8(6)
N12 C46 C47 115.7(6)
N11 C47 C46 110.3(5)
N11 C47 C48 112.1(5)
C46 C47 C48 109.4(5)
C49 C48 C47 111.8(6)
C50 C49 C54 118.3(6)
C50 C49 C48 121.6(6)
C54 C49 C48 120.0(6)
C49 C50 C51 120.7(7)
C52 C51 C50 119.9(7)
C53 C52 C51 120.2(7)
C52 C53 C54 120.1(7)
C53 C54 C49 120.9(7)
O13 C55 N14 124.0(6)
O13 C55 C56 122.2(6)
N14 C55 C56 113.3(6)
N13 C56 C55 108.1(6)
N13 C56 C57 113.2(6)
C55 C56 C57 115.2(6)
C58 C57 C56 114.9(6)
C63 C58 C59 118.4(7)
C63 C58 C57 120.4(7)
C59 C58 C57 121.1(7)
C60 C59 C58 120.1(8)
C59 C60 C61 120.6(8)
C60 C61 C62 119.3(8)
C63 C62 C61 119.9(8)
C62 C63 C58 121.4(8)
O15 C64 N16 124.0(6)
O15 C64 C65 121.7(6)
N16 C64 C65 114.3(6)
N15 C65 C64 109.5(6)
N15 C65 C66 113.5(6)
C64 C65 C66 111.4(6)
C67 C66 C65 115.8(6)
C72 C67 C68 117.6(8)
C72 C67 C66 120.7(7)
C68 C67 C66 121.6(8)
C69 C68 C67 121.1(10)
C70 C69 C68 120.7(10)
C69 C70 C71 119.9(10)
C70 C71 C72 118.9(12)
C67 C72 C71 121.8(10)
N18 C73 O17 123.5(7)
N18 C73 C74 117.2(6)
O17 C73 C74 119.3(6)
N17 C74 C73 108.8(5)
N17 C74 C75 114.1(6)
C73 C74 C75 113.8(6)
C76 C75 C74 116.9(6)
C81 C76 C77 116.3(7)
C81 C76 C75 123.6(7)
C77 C76 C75 120.0(7)
C78 C77 C76 122.6(7)
C77 C78 C79 119.7(8)
C78 C79 C80 119.2(8)
C81 C80 C79 120.4(7)
C80 C81 C76 121.7(8)
N20 C82 O19 124.3(6)
N20 C82 C83 116.6(6)
O19 C82 C83 119.0(6)
N19 C83 C82 109.0(5)
N19 C83 C84 111.6(6)
C82 C83 C84 109.7(6)
C85 C84 C83 113.4(6)
C86 C85 C90 119.9(9)
C86 C85 C84 120.7(8)
C90 C85 C84 119.3(9)
C85 C86 C87 120.8(12)
C86 C87 C88 117.8(13)
C89 C88 C87 122.1(11)
C88 C89 C90 120.2(12)
C89 C90 C85 119.2(12)
C100 O100 La1 92.3(4)
C100 O101 La1 96.3(4)
O101 C100 O100 121.4(6)
O101 C100 C101 119.3(6)
O100 C100 C101 119.3(6)
O101 C100 La1 59.1(4)
O100 C100 La1 62.3(3)
C101 C100 La1 178.4(5)
C105 C101 C102 118.5(6)
C105 C101 C100 121.2(6)
C102 C101 C100 120.3(6)
C103 C102 C101 118.1(7)
N100 C103 C102 124.0(7)
C104 N100 C103 117.5(6)
C104 N100 Cu6 119.4(5)
C103 N100 Cu6 120.7(5)
N100 C104 C105 123.4(6)
C101 C105 C104 118.5(6)
C110 O110 La2 152.2(5)
C110 O111 Cu7 117.5(4)
O111 C110 O110 126.6(6)
O111 C110 C111 117.6(6)
O110 C110 C111 115.8(6)
C115 C111 C112 117.2(6)
C115 C111 C110 121.0(6)
C112 C111 C110 121.7(6)
C113 C112 C111 120.6(6)
N110 C113 C112 121.7(6)
C114 N110 C113 117.4(6)
C114 N110 Cu1 117.7(4)
C113 N110 Cu1 124.7(4)
N110 C114 C115 123.3(6)
C114 C115 C111 119.8(6)
C120 O120 La2 96.1(4)
C120 O121 La2 90.6(4)
O121 C120 O120 123.3(6)
O121 C120 C121 120.1(6)
O120 C120 C121 116.6(6)
O121 C120 La2 64.9(4)
O120 C120 La2 58.6(3)
C121 C120 La2 172.4(5)
C125 C121 C122 118.9(6)
C125 C121 C120 121.0(6)
C122 C121 C120 120.1(6)
C123 C122 C121 118.0(7)
N120 C123 C122 123.6(7)
C124 N120 C123 117.4(6)
N120 C124 C125 124.0(7)
C121 C125 C124 118.1(7)
C200 O200 La1 133.4(4)
O200 C200 O201 124.9(7)
O200 C200 C201 118.1(6)
O201 C200 C201 117.0(6)
C202 C201 C205 118.1(6)
C202 C201 C200 122.0(6)
C205 C201 C200 119.9(6)
C201 C202 C203 118.9(7)
N200 C203 C202 123.8(7)
C203 N200 C204 116.7(6)
N200 C204 C205 124.6(7)
C204 C205 C201 117.9(7)
O350 N350 O352 119.3(9)
O350 N350 O351 121.2(12)
O352 N350 O351 119.5(12)
O362 N360 O360 121.4(12)
O362 N360 O361 120.8(11)
O360 N360 O361 117.8(9)

loop_
_geom_bond_atom_site_label_1
_geom_bond_atom_site_label_2
_geom_bond_distance
La1 O2 2.453(5)
La1 O200 2.453(5)
La1 O6 2.489(5)
La1 O8 2.489(5)
La1 O4 2.489(5)
La1 O10 2.498(5)
La1 O101 2.572(5)
La1 O100 2.641(5)
La1 C100 2.980(7)
La2 O12 2.470(5)
La2 O110 2.524(5)
La2 O300 2.533(5)
La2 O16 2.543(5)
La2 O14 2.548(5)
La2 O18 2.553(5)
La2 O120 2.567(5)
La2 O20 2.570(5)
La2 O121 2.708(5)
La2 C120 2.990(7)
Cu1 N10 1.926(6)
Cu1 O2 1.940(5)
Cu1 O1 1.970(5)
Cu1 N9 2.048(6)
Cu1 N110 2.309(6)
Cu2 O4 1.903(5)
Cu2 N2 1.921(6)
Cu2 O3 1.970(5)
Cu2 N1 1.984(6)
Cu3 N4 1.895(6)
Cu3 O6 1.908(5)
Cu3 O5 1.913(6)
Cu3 N3 1.980(6)
Cu4 O8 1.914(5)
Cu4 N6 1.921(6)
Cu4 O7 1.954(5)
Cu4 N5 2.011(6)
Cu5 N8 1.908(5)
Cu5 O10 1.924(5)
Cu5 O9 1.924(4)
Cu5 N7 2.019(6)
Cu6 N20 1.925(6)
Cu6 O12 1.928(5)
Cu6 O11 1.938(5)
Cu6 N19 2.032(6)
Cu6 N100 2.369(6)
Cu7 N12 1.919(6)
Cu7 O14 1.936(5)
Cu7 O13 1.988(5)
Cu7 N11 2.040(6)
Cu7 O111 2.299(5)
Cu8 N14 1.912(6)
Cu8 O16 1.922(5)
Cu8 O15 1.950(5)
Cu8 N13 1.982(6)
Cu9 O18 1.904(6)
Cu9 N16 1.904(7)
Cu9 O17 1.926(6)
Cu9 N15 2.017(7)
Cu10 N18 1.891(7)
Cu10 O20 1.915(5)
Cu10 O19 1.949(5)
Cu10 N17 2.040(6)
O1 C1 1.297(9)
O2 N2 1.382(8)
O3 C10 1.317(9)
O4 N4 1.374(7)
O5 C19 1.298(10)
O6 N6 1.383(8)
O7 C28 1.282(8)
O8 N8 1.383(7)
O9 C37 1.284(8)
O10 N10 1.417(7)
O11 C46 1.287(8)
O12 N12 1.383(7)
O13 C55 1.283(8)
O14 N14 1.396(7)
O15 C64 1.260(9)
O16 N16 1.388(7)
O17 C73 1.308(9)
O18 N18 1.378(8)
O19 C82 1.308(9)
O20 N20 1.380(7)
N1 C2 1.490(9)
N2 C1 1.308(9)
N3 C11 1.496(9)
N4 C10 1.295(9)
N5 C20 1.495(9)
N6 C19 1.302(10)
N7 C29 1.503(8)
N8 C28 1.299(9)
N9 C38 1.497(9)
N10 C37 1.279(8)
N11 C47 1.486(9)
N12 C46 1.294(9)
N13 C56 1.483(9)
N14 C55 1.285(9)
N15 C65 1.479(10)
N16 C64 1.314(10)
N17 C74 1.504(9)
N18 C73 1.289(9)
N19 C83 1.478(9)
N20 C82 1.266(9)
C1 C2 1.511(10)
C2 C3 1.546(10)
C3 C4 1.514(11)
C4 C5 1.384(13)
C4 C9 1.393(12)
C5 C6 1.386(14)
C6 C7 1.390(15)
C7 C8 1.366(15)
C8 C9 1.419(14)
C10 C11 1.520(9)
C11 C12 1.524(9)
C12 C13 1.505(10)
C13 C14 1.381(11)
C13 C18 1.385(10)
C14 C15 1.412(11)
C15 C16 1.356(13)
C16 C17 1.405(13)
C17 C18 1.390(12)
C19 C20 1.514(11)
C20 C21 1.537(11)
C21 C22 1.499(12)
C22 C23 1.384(13)
C22 C27 1.402(12)
C23 C24 1.397(14)
C24 C25 1.397(15)
C25 C26 1.376(16)
C26 C27 1.382(14)
C28 C29 1.512(9)
C29 C30 1.531(9)
C30 C31 1.513(10)
C31 C36 1.389(11)
C31 C32 1.402(10)
C32 C33 1.380(12)
C33 C34 1.401(14)
C34 C35 1.382(14)
C35 C36 1.400(12)
C37 C38 1.534(9)
C38 C39 1.542(10)
C39 C40 1.516(10)
C40 C45 1.379(10)
C40 C41 1.395(10)
C41 C42 1.391(11)
C42 C43 1.383(12)
C43 C44 1.377(11)
C44 C45 1.400(11)
C46 C47 1.504(8)
C47 C48 1.550(9)
C48 C49 1.498(9)
C49 C50 1.395(10)
C49 C54 1.401(10)
C50 C51 1.397(11)
C51 C52 1.389(11)
C52 C53 1.375(12)
C53 C54 1.395(10)
C55 C56 1.527(10)
C56 C57 1.546(10)
C57 C58 1.497(11)
C58 C63 1.402(10)
C58 C59 1.404(11)
C59 C60 1.392(13)
C60 C61 1.393(13)
C61 C62 1.401(13)
C62 C63 1.377(11)
C64 C65 1.528(10)
C65 C66 1.557(11)
C66 C67 1.490(11)
C67 C72 1.389(14)
C67 C68 1.400(11)
C68 C69 1.381(14)
C69 C70 1.380(19)
C70 C71 1.390(18)
C71 C72 1.404(14)
C73 C74 1.516(9)
C74 C75 1.546(10)
C75 C76 1.476(12)
C76 C81 1.400(10)
C76 C77 1.406(10)
C77 C78 1.386(13)
C78 C79 1.387(11)
C79 C80 1.396(13)
C80 C81 1.389(12)
C82 C83 1.522(9)
C83 C84 1.529(10)
C84 C85 1.514(10)
C85 C86 1.375(15)
C85 C90 1.418(13)
C86 C87 1.398(15)
C87 C88 1.40(2)
C88 C89 1.36(2)
C89 C90 1.381(14)
O100 C100 1.280(9)
O101 C100 1.249(9)
C100 C101 1.487(9)
C101 C105 1.388(9)
C101 C102 1.398(10)
C102 C103 1.386(10)
C103 N100 1.334(9)
N100 C104 1.330(9)
C104 C105 1.398(9)
O110 C110 1.264(8)
O111 C110 1.253(8)
C110 C111 1.507(9)
C111 C115 1.379(8)
C111 C112 1.390(9)
C112 C113 1.381(10)
C113 N110 1.358(9)
N110 C114 1.343(9)
C114 C115 1.379(9)
O120 C120 1.284(8)
O121 C120 1.240(9)
C120 C121 1.500(9)
C121 C125 1.385(10)
C121 C122 1.410(9)
C122 C123 1.380(10)
C123 N120 1.349(10)
N120 C124 1.328(11)
C124 C125 1.395(9)
O200 C200 1.247(9)
O201 C200 1.265(9)
C200 C201 1.505(9)
C201 C202 1.383(10)
C201 C205 1.396(10)
C202 C203 1.394(10)
C203 N200 1.320(10)
N200 C204 1.336(10)
C204 C205 1.383(10)
N350 O350 1.207(15)
N350 O352 1.242(11)
N350 O351 1.253(12)
N360 O362 1.231(11)
N360 O360 1.235(13)
N360 O361 1.264(14)
O520 C520 1.415(9)
